data_4030459
loop_
_publ_author_name
'Junk, Christopher P.'
'He, Yigang'
'Zhang, Yin'
'Smith, Joshua R.'
'Gleiter, Rolf'
'Kass, Steven R.'
'Jasinski, Jerry P.'
'Lemal, David M.'

_publ_section_title
;
 Synthesis and Properties of the Strained Alkene
 Perfluorobicyclo[2.2.0]hex-1(4)-ene.
;
_journal_issue 3
_journal_name_full 'The Journal of organic chemistry'
_journal_page_first 1523
_journal_page_last 1532
_journal_paper_doi 10.1021/jo502456h
_journal_volume 80
_journal_year 2015
_chemical_formula_moiety 'C21 H12 F8 O'
_chemical_formula_sum 'C21 H12 F8 O'
_chemical_formula_weight 432.31
_chemical_name_common 00067z
_chemical_name_systematic
;
 ?
;
_space_group_crystal_system monoclinic
_space_group_IT_number 14
_space_group_name_Hall '-P 2ybc'
_space_group_name_H-M_alt 'P 1 21/c 1'
_symmetry_space_group_name_Hall '-P 2ybc'
_symmetry_space_group_name_H-M 'P 1 21/c 1'
_atom_sites_solution_hydrogens geom
_audit_creation_method SHELXL-2014
_cell_angle_alpha 90
_cell_angle_beta 90.978(2)
_cell_angle_gamma 90
_cell_formula_units_Z 4
_cell_length_a 9.8175(10)
_cell_length_b 13.2951(14)
_cell_length_c 13.3177(14)
_cell_measurement_temperature 173(2)
_cell_volume 1738.0(3)
_computing_cell_refinement 'Bruker-AXS SMART'
_computing_data_collection 'Bruker-AXS SMART'
_computing_data_reduction 'Bruker-AXS SMART'
_computing_molecular_graphics 'Bruker-AXS SHELXTL-Plus V5.4'
_computing_publication_material 'Bruker-AXS SHELXTL-Plus V5.4'
_computing_structure_refinement 'SHELXL-2014 (Sheldrick, 2014)'
_computing_structure_solution 'SIR-92 (Altomare, et. al)'
_diffrn_ambient_temperature 173(2)
_diffrn_measured_fraction_theta_full 0.996
_diffrn_measured_fraction_theta_max 0.977
_diffrn_measurement_device_type 'Bruker-AXS SMART 1000'
_diffrn_radiation_type MoK\a
_diffrn_radiation_wavelength 0.71073
_diffrn_reflns_av_R_equivalents 0.0172
_diffrn_reflns_av_unetI/netI 0.0164
_diffrn_reflns_Laue_measured_fraction_full 0.996
_diffrn_reflns_Laue_measured_fraction_max 0.977
_diffrn_reflns_limit_h_max 12
_diffrn_reflns_limit_h_min -11
_diffrn_reflns_limit_k_max 17
_diffrn_reflns_limit_k_min -14
_diffrn_reflns_limit_l_max 12
_diffrn_reflns_limit_l_min -17
_diffrn_reflns_number 10108
_diffrn_reflns_point_group_measured_fraction_full 0.996
_diffrn_reflns_point_group_measured_fraction_max 0.977
_diffrn_reflns_theta_full 25.242
_diffrn_reflns_theta_max 27.497
_diffrn_reflns_theta_min 2.075
_diffrn_source 'sealed tube'
_exptl_absorpt_coefficient_mu 0.160
_exptl_absorpt_correction_T_max 0.969
_exptl_absorpt_correction_T_min 0.957
_exptl_absorpt_correction_type multi-scan
_exptl_absorpt_process_details 'SADABS (Sheldrick, 2000)'
_exptl_crystal_colour colourless
_exptl_crystal_density_diffrn 1.652
_exptl_crystal_description block
_exptl_crystal_F_000 872
_exptl_crystal_size_max 0.280
_exptl_crystal_size_mid 0.250
_exptl_crystal_size_min 0.200
_exptl_transmission_factor_max 0.969
_exptl_transmission_factor_min 0.957
_refine_diff_density_max 0.353
_refine_diff_density_min -0.354
_refine_diff_density_rms 0.047
_refine_ls_extinction_method none
_refine_ls_goodness_of_fit_ref 1.041
_refine_ls_hydrogen_treatment constr
_refine_ls_matrix_type full
_refine_ls_number_parameters 283
_refine_ls_number_reflns 3914
_refine_ls_number_restraints 1
_refine_ls_restrained_S_all 1.045
_refine_ls_R_factor_all 0.0432
_refine_ls_R_factor_gt 0.0357
_refine_ls_shift/su_max 0.000
_refine_ls_shift/su_mean 0.000
_refine_ls_structure_factor_coef Fsqd
_refine_ls_weighting_details 'w=1/[\s^2^(Fo^2^)+(0.0498P)^2^+0.6848P] where P=(Fo^2^+2Fc^2^)/3'
_refine_ls_weighting_scheme calc
_refine_ls_wR_factor_gt 0.0945
_refine_ls_wR_factor_ref 0.0996
_reflns_Friedel_coverage 0.000
_reflns_number_gt 3306
_reflns_number_total 3914
_reflns_threshold_expression 'I > 2\s(I)'
_cod_data_source_file jo502456h_si_002.cif
_cod_data_source_block 00067z
_cod_depositor_comments 'Adding full bibliography for 4030458--4030459.cif.'
_cod_database_code 4030459
_shelx_space_group_comment
;
The symmetry employed for this shelxl refinement is uniquely defined
by the following loop, which should always be used as a source of
symmetry information in preference to the above space-group names.
They are only intended as comments.
;
_shelx_estimated_absorpt_t_min 0.957
_shelx_estimated_absorpt_t_max 0.969
_shelxl_version_number 2014-3

loop_
_space_group_symop_operation_xyz
'x, y, z'
'-x, y+1/2, -z+1/2'
'-x, -y, -z'
'x, -y-1/2, z-1/2'

loop_
_atom_site_label
_atom_site_type_symbol
_atom_site_fract_x
_atom_site_fract_y
_atom_site_fract_z
_atom_site_U_iso_or_equiv
_atom_site_adp_type
_atom_site_occupancy
_atom_site_site_symmetry_order
_atom_site_calc_flag
_atom_site_refinement_flags_posn
_atom_site_refinement_flags_adp
_atom_site_refinement_flags_occupancy
_atom_site_disorder_assembly
_atom_site_disorder_group
O1 O 0.83919(12) 0.12732(8) 0.13570(8) 0.0360(3) Uani 1 1 d D . . . .
F1 F 0.45224(8) 0.10448(7) 0.38316(7) 0.0334(2) Uani 1 1 d . . . . .
F2 F 0.58760(10) 0.10458(7) 0.51220(6) 0.0365(2) Uani 1 1 d . . . . .
F3 F 0.61211(9) 0.23312(6) 0.29245(7) 0.0319(2) Uani 1 1 d . . . . .
F4 F 0.74974(9) 0.23307(7) 0.42073(7) 0.0342(2) Uani 1 1 d . . . . .
F5 F 0.98133(8) -0.00067(7) 0.32112(7) 0.0343(2) Uani 1 1 d . . . . .
F6 F 0.94202(9) 0.10781(7) 0.43772(6) 0.0315(2) Uani 1 1 d . . . . .
F7 F 0.81648(9) -0.12989(6) 0.41355(7) 0.0337(2) Uani 1 1 d . . . . .
F8 F 0.78133(9) -0.01723(7) 0.52698(6) 0.0323(2) Uani 1 1 d . . . . .
C1 C 0.75238(14) 0.06646(10) 0.19236(10) 0.0230(3) Uani 1 1 d . . . . .
C2 C 0.60154(14) 0.07241(10) 0.16040(10) 0.0245(3) Uani 1 1 d . . . . .
C3 C 0.54968(17) 0.13241(12) 0.08352(11) 0.0321(3) Uani 1 1 d . . . . .
H3A H 0.6073 0.1777 0.0490 0.039 Uiso 1 1 calc R U . . .
C4 C 0.41183(18) 0.12535(13) 0.05767(12) 0.0381(4) Uani 1 1 d . . . . .
H4A H 0.3754 0.1660 0.0051 0.046 Uiso 1 1 calc R U . . .
C5 C 0.32783(17) 0.05980(13) 0.10776(13) 0.0385(4) Uani 1 1 d . . . . .
H5A H 0.2339 0.0563 0.0898 0.046 Uiso 1 1 calc R U . . .
C6 C 0.37931(15) -0.00128(12) 0.18425(12) 0.0320(3) Uani 1 1 d . . . . .
H6A H 0.3212 -0.0464 0.2184 0.038 Uiso 1 1 calc R U . . .
C7 C 0.51651(14) 0.00458(10) 0.20993(10) 0.0246(3) Uani 1 1 d . . . . .
C8 C 0.59000(13) -0.06293(10) 0.28587(10) 0.0216(3) Uani 1 1 d . . . . .
H8A H 0.5281 -0.1130 0.3176 0.026 Uiso 1 1 calc R U . . .
C9 C 0.70251(14) -0.11216(10) 0.22530(10) 0.0229(3) Uani 1 1 d . . . . .
C10 C 0.72072(15) -0.21501(11) 0.21411(11) 0.0280(3) Uani 1 1 d . . . . .
H10A H 0.6641 -0.2612 0.2483 0.034 Uiso 1 1 calc R U . . .
C11 C 0.82316(16) -0.24955(12) 0.15204(12) 0.0331(3) Uani 1 1 d . . . . .
H11A H 0.8356 -0.3198 0.1430 0.040 Uiso 1 1 calc R U . . .
C12 C 0.90740(16) -0.18216(13) 0.10325(12) 0.0337(3) Uani 1 1 d . . . . .
H12A H 0.9770 -0.2068 0.0610 0.040 Uiso 1 1 calc R U . . .
C13 C 0.89104(15) -0.07915(12) 0.11550(11) 0.0289(3) Uani 1 1 d . . . . .
H13A H 0.9497 -0.0332 0.0828 0.035 Uiso 1 1 calc R U . . .
C14 C 0.78750(14) -0.04447(10) 0.17631(10) 0.0235(3) Uani 1 1 d . . . . .
C15 C 0.66152(13) 0.00664(10) 0.36351(10) 0.0206(3) Uani 1 1 d . . . . .
C16 C 0.58375(14) 0.09664(10) 0.41109(10) 0.0251(3) Uani 1 1 d . . . . .
C17 C 0.67884(14) 0.17266(10) 0.35761(10) 0.0246(3) Uani 1 1 d . . . . .
C18 C 0.75899(13) 0.08406(10) 0.30866(10) 0.0212(3) Uani 1 1 d . . . . .
C19 C 0.88158(14) 0.04270(11) 0.37338(10) 0.0243(3) Uani 1 1 d . . . . .
C20 C 0.78557(14) -0.03253(10) 0.42719(10) 0.0248(3) Uani 1 1 d . . . . .
C21 C 0.8621(3) 0.22772(16) 0.16303(16) 0.0385(7) Uani 0.778(6) 1 d D . P A 1
H21A H 0.8926 0.2308 0.2334 0.058 Uiso 0.778(6) 1 calc R U P A 1
H21B H 0.7773 0.2660 0.1546 0.058 Uiso 0.778(6) 1 calc R U P A 1
H21C H 0.9322 0.2566 0.1202 0.058 Uiso 0.778(6) 1 calc R U P A 1
C21D C 0.9472(6) 0.1801(6) 0.1781(5) 0.040(2) Uani 0.222(6) 1 d D . P A 2
H21D H 0.9134 0.2252 0.2303 0.059 Uiso 0.222(6) 1 calc R U P A 2
H21E H 0.9919 0.2197 0.1261 0.059 Uiso 0.222(6) 1 calc R U P A 2
H21F H 1.0128 0.1327 0.2080 0.059 Uiso 0.222(6) 1 calc R U P A 2

loop_
_atom_site_aniso_label
_atom_site_aniso_U_11
_atom_site_aniso_U_22
_atom_site_aniso_U_33
_atom_site_aniso_U_23
_atom_site_aniso_U_13
_atom_site_aniso_U_12
O1 0.0483(7) 0.0337(6) 0.0264(5) 0.0029(4) 0.0107(5) -0.0126(5)
F1 0.0241(4) 0.0318(4) 0.0446(5) -0.0012(4) 0.0080(4) 0.0028(3)
F2 0.0527(6) 0.0341(5) 0.0232(4) -0.0028(4) 0.0116(4) 0.0022(4)
F3 0.0378(5) 0.0231(4) 0.0349(5) 0.0050(3) 0.0022(4) 0.0062(3)
F4 0.0357(5) 0.0297(4) 0.0371(5) -0.0124(4) 0.0022(4) -0.0045(4)
F5 0.0246(4) 0.0483(5) 0.0301(4) -0.0020(4) 0.0016(4) 0.0085(4)
F6 0.0299(4) 0.0344(5) 0.0299(4) -0.0018(4) -0.0051(3) -0.0081(3)
F7 0.0386(5) 0.0231(4) 0.0390(5) 0.0028(4) -0.0111(4) 0.0037(3)
F8 0.0365(5) 0.0410(5) 0.0194(4) 0.0040(3) -0.0024(3) -0.0047(4)
C1 0.0261(7) 0.0244(6) 0.0186(6) 0.0024(5) 0.0033(5) -0.0014(5)
C2 0.0276(7) 0.0260(7) 0.0199(6) -0.0013(5) -0.0002(5) 0.0036(5)
C3 0.0408(8) 0.0308(7) 0.0248(7) 0.0030(6) -0.0023(6) 0.0032(6)
C4 0.0445(9) 0.0405(9) 0.0288(8) 0.0023(7) -0.0112(7) 0.0105(7)
C5 0.0314(8) 0.0480(10) 0.0356(8) -0.0044(7) -0.0097(7) 0.0080(7)
C6 0.0273(7) 0.0367(8) 0.0319(8) -0.0021(6) -0.0017(6) 0.0008(6)
C7 0.0258(7) 0.0271(7) 0.0208(6) -0.0019(5) -0.0008(5) 0.0032(5)
C8 0.0214(6) 0.0213(6) 0.0223(6) 0.0007(5) 0.0011(5) -0.0009(5)
C9 0.0238(6) 0.0252(7) 0.0197(6) -0.0017(5) -0.0028(5) 0.0011(5)
C10 0.0304(7) 0.0246(7) 0.0287(7) -0.0027(5) -0.0054(6) 0.0004(5)
C11 0.0362(8) 0.0283(7) 0.0345(8) -0.0084(6) -0.0063(6) 0.0080(6)
C12 0.0301(7) 0.0416(9) 0.0295(8) -0.0085(6) 0.0003(6) 0.0100(6)
C13 0.0268(7) 0.0363(8) 0.0237(7) -0.0022(6) 0.0015(5) 0.0022(6)
C14 0.0249(7) 0.0261(7) 0.0193(6) -0.0016(5) -0.0013(5) 0.0014(5)
C15 0.0230(6) 0.0198(6) 0.0191(6) 0.0013(5) 0.0022(5) 0.0002(5)
C16 0.0269(7) 0.0252(7) 0.0232(7) -0.0004(5) 0.0052(5) 0.0013(5)
C17 0.0277(7) 0.0209(6) 0.0252(7) -0.0016(5) 0.0016(5) -0.0001(5)
C18 0.0224(6) 0.0202(6) 0.0211(6) 0.0001(5) 0.0018(5) -0.0010(5)
C19 0.0233(6) 0.0274(7) 0.0221(6) -0.0017(5) -0.0002(5) 0.0001(5)
C20 0.0291(7) 0.0241(6) 0.0210(6) 0.0019(5) -0.0027(5) 0.0000(5)
C21 0.0490(15) 0.0351(12) 0.0316(11) 0.0039(9) 0.0070(9) -0.0143(11)
C21D 0.037(5) 0.047(5) 0.035(4) 0.010(3) 0.002(3) -0.006(4)

loop_
_atom_type_symbol
_atom_type_description
_atom_type_scat_dispersion_real
_atom_type_scat_dispersion_imag
_atom_type_scat_source
C C 0.0033 0.0016 'International Tables Vol C Tables 4.2.6.8 and 6.1.1.4'
H H 0.0000 0.0000 'International Tables Vol C Tables 4.2.6.8 and 6.1.1.4'
O O 0.0106 0.0060 'International Tables Vol C Tables 4.2.6.8 and 6.1.1.4'
F F 0.0171 0.0103 'International Tables Vol C Tables 4.2.6.8 and 6.1.1.4'

loop_
_geom_angle_atom_site_label_1
_geom_angle_atom_site_label_2
_geom_angle_atom_site_label_3
_geom_angle
C21D O1 C1 122.7(3)
C21 O1 C1 120.36(13)
O1 C1 C14 109.88(11)
O1 C1 C2 114.36(11)
C14 C1 C2 103.26(11)
O1 C1 C18 115.46(11)
C14 C1 C18 106.04(10)
C2 C1 C18 106.84(11)
C3 C2 C7 120.21(13)
C3 C2 C1 125.02(13)
C7 C2 C1 114.57(12)
C2 C3 C4 119.07(15)
C2 C3 H3A 120.5
C4 C3 H3A 120.5
C5 C4 C3 120.60(14)
C5 C4 H4A 119.7
C3 C4 H4A 119.7
C4 C5 C6 120.67(15)
C4 C5 H5A 119.7
C6 C5 H5A 119.7
C7 C6 C5 119.16(15)
C7 C6 H6A 120.4
C5 C6 H6A 120.4
C6 C7 C2 120.27(13)
C6 C7 C8 125.27(13)
C2 C7 C8 114.34(12)
C7 C8 C9 103.91(11)
C7 C8 C15 107.19(11)
C9 C8 C15 106.58(10)
C7 C8 H8A 112.8
C9 C8 H8A 112.8
C15 C8 H8A 112.8
C10 C9 C14 120.38(13)
C10 C9 C8 125.11(13)
C14 C9 C8 114.47(12)
C9 C10 C11 119.02(14)
C9 C10 H10A 120.5
C11 C10 H10A 120.5
C12 C11 C10 120.51(14)
C12 C11 H11A 119.7
C10 C11 H11A 119.7
C11 C12 C13 120.69(14)
C11 C12 H12A 119.7
C13 C12 H12A 119.7
C12 C13 C14 118.88(14)
C12 C13 H13A 120.6
C14 C13 H13A 120.6
C13 C14 C9 120.50(13)
C13 C14 C1 124.75(13)
C9 C14 C1 114.70(12)
C8 C15 C16 120.70(11)
C8 C15 C20 120.30(11)
C16 C15 C20 114.70(11)
C8 C15 C18 110.47(10)
C16 C15 C18 89.58(9)
C20 C15 C18 89.74(10)
F1 C16 F2 106.31(11)
F1 C16 C17 113.86(11)
F2 C16 C17 113.49(11)
F1 C16 C15 114.99(11)
F2 C16 C15 117.35(11)
C17 C16 C15 90.61(10)
F3 C17 F4 106.68(11)
F3 C17 C16 113.20(11)
F4 C17 C16 114.14(11)
F3 C17 C18 115.08(11)
F4 C17 C18 116.77(11)
C16 C17 C18 90.66(10)
C17 C18 C1 120.77(11)
C17 C18 C19 114.95(11)
C1 C18 C19 120.63(11)
C17 C18 C15 89.15(9)
C1 C18 C15 110.00(10)
C19 C18 C15 89.02(10)
F5 C19 F6 106.77(11)
F5 C19 C20 114.56(11)
F6 C19 C20 112.52(11)
F5 C19 C18 115.21(11)
F6 C19 C18 116.71(11)
C20 C19 C18 90.76(10)
F7 C20 F8 106.87(11)
F7 C20 C19 114.64(12)
F8 C20 C19 112.74(11)
F7 C20 C15 115.09(11)
F8 C20 C15 116.67(11)
C19 C20 C15 90.48(10)
O1 C21 H21A 109.5
O1 C21 H21B 109.5
H21A C21 H21B 109.5
O1 C21 H21C 109.5
H21A C21 H21C 109.5
H21B C21 H21C 109.5
O1 C21D H21D 109.5
O1 C21D H21E 109.5
H21D C21D H21E 109.5
O1 C21D H21F 109.5
H21D C21D H21F 109.5
H21E C21D H21F 109.5

loop_
_geom_bond_atom_site_label_1
_geom_bond_atom_site_label_2
_geom_bond_distance
O1 C21D 1.384(3)
O1 C21 1.401(2)
O1 C1 1.4044(16)
F1 C16 1.3415(17)
F2 C16 1.3506(16)
F3 C17 1.3450(16)
F4 C17 1.3477(16)
F5 C19 1.3413(16)
F6 C19 1.3485(16)
F7 C20 1.3425(16)
F8 C20 1.3458(16)
C1 C14 1.5305(19)
C1 C2 1.5358(19)
C1 C18 1.5668(18)
C2 C3 1.388(2)
C2 C7 1.4014(19)
C3 C4 1.394(2)
C3 H3A 0.9500
C4 C5 1.380(3)
C4 H4A 0.9500
C5 C6 1.391(2)
C5 H5A 0.9500
C6 C7 1.386(2)
C6 H6A 0.9500
C7 C8 1.5245(18)
C8 C9 1.5262(18)
C8 C15 1.5468(18)
C8 H8A 1.0000
C9 C10 1.3874(19)
C9 C14 1.3965(19)
C10 C11 1.391(2)
C10 H10A 0.9500
C11 C12 1.388(2)
C11 H11A 0.9500
C12 C13 1.389(2)
C12 H12A 0.9500
C13 C14 1.3892(19)
C13 H13A 0.9500
C15 C16 1.5597(18)
C15 C20 1.5616(18)
C15 C18 1.5914(18)
C16 C17 1.5566(19)
C17 C18 1.5650(18)
C18 C19 1.5679(19)
C19 C20 1.5574(19)
C21 H21A 0.9800
C21 H21B 0.9800
C21 H21C 0.9800
C21D H21D 0.9800
C21D H21E 0.9800
C21D H21F 0.9800

loop_
_geom_hbond_atom_site_label_D
_geom_hbond_atom_site_label_H
_geom_hbond_atom_site_label_A
_geom_hbond_distance_DH
_geom_hbond_distance_HA
_geom_hbond_distance_DA
_geom_hbond_angle_DHA
C21 H21B F3 0.98 2.51 3.024(2) 112.5
C21D H21F F5 0.98 2.35 3.081(8) 130.7

loop_
_geom_torsion_atom_site_label_1
_geom_torsion_atom_site_label_2
_geom_torsion_atom_site_label_3
_geom_torsion_atom_site_label_4
_geom_torsion
C21D_b O1 C1 C14 -103.8(5)
C21 O1 C1 C14 -157.07(16)
C21D O1 C1 C2 140.6(5)
C21 O1 C1 C2 87.37(19)
C21D O1 C1 C18 16.0(5)
C21 O1 C1 C18 -37.2(2)
O1 C1 C2 C3 -0.8(2)
C14 C1 C2 C3 -120.11(14)
C18 C1 C2 C3 128.30(14)
O1 C1 C2 C7 173.98(12)
C14 C1 C2 C7 54.63(14)
C18 C1 C2 C7 -56.95(15)
C7 C2 C3 C4 1.1(2)
C1 C2 C3 C4 175.55(14)
C2 C3 C4 C5 0.1(2)
C3 C4 C5 C6 -0.7(3)
C4 C5 C6 C7 0.2(2)
C5 C6 C7 C2 1.0(2)
C5 C6 C7 C8 -174.85(14)
C3 C2 C7 C6 -1.6(2)
C1 C2 C7 C6 -176.66(13)
C3 C2 C7 C8 174.66(13)
C1 C2 C7 C8 -0.37(17)
C6 C7 C8 C9 121.63(14)
C2 C7 C8 C9 -54.45(14)
C6 C7 C8 C15 -125.77(14)
C2 C7 C8 C15 58.15(14)
C7 C8 C9 C10 -122.89(14)
C15 C8 C9 C10 124.07(14)
C7 C8 C9 C14 54.81(14)
C15 C8 C9 C14 -58.23(14)
C14 C9 C10 C11 -1.1(2)
C8 C9 C10 C11 176.43(13)
C9 C10 C11 C12 1.0(2)
C10 C11 C12 C13 0.0(2)
C11 C12 C13 C14 -0.9(2)
C12 C13 C14 C9 0.8(2)
C12 C13 C14 C1 -176.56(13)
C10 C9 C14 C13 0.2(2)
C8 C9 C14 C13 -177.60(12)
C10 C9 C14 C1 177.86(12)
C8 C9 C14 C1 0.04(16)
O1 C1 C14 C13 0.67(19)
C2 C1 C14 C13 123.08(14)
C18 C1 C14 C13 -124.75(14)
O1 C1 C14 C9 -176.85(11)
C2 C1 C14 C9 -54.44(14)
C18 C1 C14 C9 57.73(14)
C7 C8 C15 C16 46.78(15)
C9 C8 C15 C16 157.56(11)
C7 C8 C15 C20 -157.75(11)
C9 C8 C15 C20 -46.97(15)
C7 C8 C15 C18 -55.48(13)
C9 C8 C15 C18 55.29(13)
C8 C15 C16 F1 3.10(17)
C20 C15 C16 F1 -153.66(11)
C18 C15 C16 F1 116.82(12)
C8 C15 C16 F2 129.25(13)
C20 C15 C16 F2 -27.51(16)
C18 C15 C16 F2 -117.02(12)
C8 C15 C16 C17 -113.73(12)
C20 C15 C16 C17 89.51(12)
C18 C15 C16 C17 0.00(10)
F1 C16 C17 F3 -0.02(16)
F2 C16 C17 F3 -121.83(12)
C15 C16 C17 F3 117.79(11)
F1 C16 C17 F4 122.27(13)
F2 C16 C17 F4 0.46(17)
C15 C16 C17 F4 -119.91(12)
F1 C16 C17 C18 -117.81(12)
F2 C16 C17 C18 120.38(12)
C15 C16 C17 C18 0.00(10)
F3 C17 C18 C1 -3.23(17)
F4 C17 C18 C1 -129.46(13)
C16 C17 C18 C1 112.90(12)
F3 C17 C18 C19 155.35(11)
F4 C17 C18 C19 29.12(16)
C16 C17 C18 C19 -88.52(12)
F3 C17 C18 C15 -116.14(12)
F4 C17 C18 C15 117.64(12)
C16 C17 C18 C15 0.00(10)
O1 C1 C18 C17 81.42(16)
C14 C1 C18 C17 -156.66(11)
C2 C1 C18 C17 -47.00(15)
O1 C1 C18 C19 -75.94(15)
C14 C1 C18 C19 45.98(15)
C2 C1 C18 C19 155.64(11)
O1 C1 C18 C15 -177.14(11)
C14 C1 C18 C15 -55.23(13)
C2 C1 C18 C15 54.43(13)
C8 C15 C18 C17 122.84(11)
C16 C15 C18 C17 0.00(10)
C20 C15 C18 C17 -114.70(10)
C8 C15 C18 C1 0.22(14)
C16 C15 C18 C1 -122.61(11)
C20 C15 C18 C1 122.69(11)
C8 C15 C18 C19 -122.19(11)
C16 C15 C18 C19 114.97(10)
C20 C15 C18 C19 0.27(10)
C17 C18 C19 F5 -153.91(11)
C1 C18 C19 F5 4.69(17)
C15 C18 C19 F5 117.49(12)
C17 C18 C19 F6 -27.49(16)
C1 C18 C19 F6 131.12(12)
C15 C18 C19 F6 -116.09(12)
C17 C18 C19 C20 88.33(12)
C1 C18 C19 C20 -113.07(12)
C15 C18 C19 C20 -0.27(10)
F5 C19 C20 F7 0.01(16)
F6 C19 C20 F7 -122.19(12)
C18 C19 C20 F7 118.34(11)
F5 C19 C20 F8 122.59(12)
F6 C19 C20 F8 0.39(16)
C18 C19 C20 F8 -119.08(12)
F5 C19 C20 C15 -118.05(12)
F6 C19 C20 C15 119.75(11)
C18 C19 C20 C15 0.28(10)
C8 C15 C20 F7 -4.22(17)
C16 C15 C20 F7 152.64(11)
C18 C15 C20 F7 -117.94(12)
C8 C15 C20 F8 -130.65(12)
C16 C15 C20 F8 26.21(16)
C18 C15 C20 F8 115.62(12)
C8 C15 C20 C19 113.45(12)
C16 C15 C20 C19 -89.69(12)
C18 C15 C20 C19 -0.27(10)
